data_7113159
loop_
_publ_author_name
'Caltagirone, Claudia'
'Bates, Gareth W.'
'Gale, Philip A.'
'Light, Mark E.'

_publ_section_title
;
 Anion binding vs. sulfonamide deprotonation in functionalised ureas
;
_journal_coden_ASTM CHCOFS
_journal_issue 1
_journal_name_full
;
 Chemical Communications (Cambridge, United Kingdom)
;
_journal_page_first 61
_journal_page_last 63
_journal_paper_doi 10.1039/b713431b
_journal_year 2008
_chemical_formula_moiety 'C16 H36 N, C19 H17 N3 O3 S, C7 H5 O2'
_chemical_formula_sum 'C42 H58 N4 O5 S'
_chemical_formula_weight 730.98
_space_group_IT_number 14
_symmetry_cell_setting monoclinic
_symmetry_space_group_name_Hall '-P 2yn'
_symmetry_space_group_name_H-M 'P 1 21/n 1'
_atom_sites_solution_hydrogens geom
_atom_sites_solution_primary direct
_atom_sites_solution_secondary difmap
_audit_creation_method SHELXL-97
_cell_angle_alpha 90.00
_cell_angle_beta 96.544(3)
_cell_angle_gamma 90.00
_cell_formula_units_Z 4
_cell_length_a 10.0564(5)
_cell_length_b 24.5513(11)
_cell_length_c 16.6808(5)
_cell_measurement_reflns_used 102932
_cell_measurement_temperature 120(2)
_cell_measurement_theta_max 27.48
_cell_measurement_theta_min 2.91
_cell_volume 4091.6(3)
_computing_cell_refinement 'DENZO (Otwinowski & Minor, 1997) & COLLECT (Hooft, R.W.W., 1998)'
_computing_data_collection 'COLLECT (Hooft, R.W.W., 1998)'
_computing_data_reduction 'DENZO (Otwinowski & Minor, 1997) & COLLECT (Hooft, R.W.W., 1998)'
_computing_molecular_graphics 'CAMERON (Watkin, et al., 1993)'
_computing_publication_material 'WINGX (Farrugia, 1998)'
_computing_structure_refinement 'SHELXL-97 (Sheldrick, 1997)'
_computing_structure_solution 'SHELXS-97 (Sheldrick, 1997)'
_diffrn_ambient_temperature 120(2)
_diffrn_detector_area_resol_mean 9.091
_diffrn_measured_fraction_theta_full 0.986
_diffrn_measured_fraction_theta_max 0.986
_diffrn_measurement_device_type 'Bruker-Nonius CCD camera on \k-goniostat'
_diffrn_measurement_method '\f & \w scans to fill the asymmetric unit'
_diffrn_radiation_monochromator '10cm confocal mirrors'
_diffrn_radiation_source 'Bruker Nonius FR591 Rotating Anode'
_diffrn_radiation_type MoK\a
_diffrn_radiation_wavelength 0.71073
_diffrn_reflns_av_R_equivalents 0.0578
_diffrn_reflns_av_sigmaI/netI 0.0625
_diffrn_reflns_limit_h_max 13
_diffrn_reflns_limit_h_min -13
_diffrn_reflns_limit_k_max 31
_diffrn_reflns_limit_k_min -31
_diffrn_reflns_limit_l_max 21
_diffrn_reflns_limit_l_min -21
_diffrn_reflns_number 35935
_diffrn_reflns_theta_full 27.48
_diffrn_reflns_theta_max 27.48
_diffrn_reflns_theta_min 2.97
_diffrn_standards_number 0
_exptl_absorpt_coefficient_mu 0.126
_exptl_absorpt_correction_T_max 0.9950
_exptl_absorpt_correction_T_min 0.9676
_exptl_absorpt_correction_type multi-scan
_exptl_absorpt_process_details
;
SADABS V2.10 (Sheldrick, G.M., 2003)
;
_exptl_crystal_colour Colourless
_exptl_crystal_density_diffrn 1.187
_exptl_crystal_density_method 'not measured'
_exptl_crystal_description Block
_exptl_crystal_F_000 1576
_exptl_crystal_size_max 0.18
_exptl_crystal_size_mid 0.1
_exptl_crystal_size_min 0.04
_refine_diff_density_max 0.372
_refine_diff_density_min -0.390
_refine_diff_density_rms 0.066
_refine_ls_extinction_method none
_refine_ls_goodness_of_fit_ref 1.087
_refine_ls_hydrogen_treatment mixed
_refine_ls_matrix_type full
_refine_ls_number_parameters 485
_refine_ls_number_reflns 9245
_refine_ls_number_restraints 0
_refine_ls_restrained_S_all 1.087
_refine_ls_R_factor_all 0.1280
_refine_ls_R_factor_gt 0.0876
_refine_ls_shift/su_max 0.001
_refine_ls_shift/su_mean 0.000
_refine_ls_structure_factor_coef Fsqd
_refine_ls_weighting_details 'calc w=1/[\s^2^(Fo^2^)+(0.0140P)^2^+9.1032P] where P=(Fo^2^+2Fc^2^)/3'
_refine_ls_weighting_scheme calc
_refine_ls_wR_factor_gt 0.1560
_refine_ls_wR_factor_ref 0.1781
_reflns_number_gt 6534
_reflns_number_total 9245
_reflns_threshold_expression >2sigma(I)
_cod_duplicate_entry 7102763
_cod_data_source_file b713431b.txt
_cod_data_source_block 2007sot0738
_cod_depositor_comments
;
The following automatic conversions were performed:

'_symmetry_cell_setting' value 'Monoclinic' changed to 'monoclinic'
according to
/usr/data/users/saulius/automatic-downloads/retrospective/RSC/lib/dictionaries/cif_core.dic
dictionary named 'cif_core.dic' version 2.4.2 from 2011-04-26.

Automatic conversion script
Id: cif_fix_values 2281 2013-09-26 08:29:07Z andrius 
;
_cod_original_sg_symbol_H-M P2(1)/n
_cod_database_code 7113159

loop_
_symmetry_equiv_pos_as_xyz
'x, y, z'
'-x+1/2, y+1/2, -z+1/2'
'-x, -y, -z'
'x-1/2, -y-1/2, z-1/2'

loop_
_atom_site_label
_atom_site_type_symbol
_atom_site_fract_x
_atom_site_fract_y
_atom_site_fract_z
_atom_site_U_iso_or_equiv
_atom_site_adp_type
_atom_site_occupancy
_atom_site_symmetry_multiplicity
_atom_site_calc_flag
_atom_site_refinement_flags
S1 S 0.86751(8) 0.20445(4) 0.49054(5) 0.0355(2) Uani 1 1 d .
O1 O 0.9478(2) 0.07500(9) 0.22741(14) 0.0370(5) Uani 1 1 d .
O2 O 0.9163(2) 0.19223(12) 0.57285(14) 0.0481(7) Uani 1 1 d .
O3 O 0.7835(2) 0.25131(10) 0.47318(16) 0.0432(6) Uani 1 1 d .
N1 N 0.8185(3) 0.14924(11) 0.18651(17) 0.0321(6) Uani 1 1 d .
H99 H 0.798(3) 0.1813(15) 0.202(2) 0.038(10) Uiso 1 1 d .
N2 N 0.9844(3) 0.15736(11) 0.29081(17) 0.0319(6) Uani 1 1 d .
H98 H 0.957(3) 0.1901(14) 0.2894(19) 0.024(8) Uiso 1 1 d .
N3 N 0.9943(3) 0.21378(12) 0.43909(18) 0.0324(6) Uani 1 1 d .
H97 H 0.968(4) 0.2348(18) 0.395(3) 0.063(14) Uiso 1 1 d .
C1 C 0.7318(3) 0.07268(13) 0.09907(19) 0.0317(7) Uani 1 1 d .
H1 H 0.8021 0.0492 0.1207 0.038 Uiso 1 1 calc R
C2 C 0.6347(3) 0.05398(14) 0.0397(2) 0.0349(7) Uani 1 1 d .
H2 H 0.6380 0.0173 0.0218 0.042 Uiso 1 1 calc R
C3 C 0.5328(3) 0.08802(14) 0.0059(2) 0.0342(7) Uani 1 1 d .
H3 H 0.4671 0.0748 -0.0349 0.041 Uiso 1 1 calc R
C4 C 0.5278(3) 0.14119(14) 0.0322(2) 0.0336(7) Uani 1 1 d .
H4 H 0.4588 0.1647 0.0093 0.040 Uiso 1 1 calc R
C5 C 0.6234(3) 0.16040(13) 0.09217(19) 0.0319(7) Uani 1 1 d .
H5 H 0.6196 0.1971 0.1099 0.038 Uiso 1 1 calc R
C6 C 0.7257(3) 0.12598(13) 0.12677(19) 0.0288(7) Uani 1 1 d .
C7 C 0.9183(3) 0.12241(12) 0.23439(19) 0.0285(7) Uani 1 1 d .
C8 C 1.0766(3) 0.14041(13) 0.35600(19) 0.0306(7) Uani 1 1 d .
C9 C 1.1651(3) 0.09755(14) 0.3498(2) 0.0377(8) Uani 1 1 d .
H9 H 1.1654 0.0789 0.2999 0.045 Uiso 1 1 calc R
C10 C 1.2533(3) 0.08174(15) 0.4160(2) 0.0419(8) Uani 1 1 d .
H10 H 1.3124 0.0521 0.4111 0.050 Uiso 1 1 calc R
C11 C 1.2557(4) 0.10875(16) 0.4888(2) 0.0443(9) Uani 1 1 d .
H11 H 1.3151 0.0974 0.5341 0.053 Uiso 1 1 calc R
C12 C 1.1705(3) 0.15257(15) 0.4949(2) 0.0373(8) Uani 1 1 d .
H12 H 1.1732 0.1720 0.5444 0.045 Uiso 1 1 calc R
C13 C 1.0814(3) 0.16827(13) 0.4296(2) 0.0316(7) Uani 1 1 d .
C14 C 0.7839(3) 0.14549(14) 0.4502(2) 0.0342(7) Uani 1 1 d .
C15 C 0.8116(4) 0.09605(17) 0.4872(3) 0.0555(11) Uani 1 1 d .
H15 H 0.8704 0.0941 0.5359 0.067 Uiso 1 1 calc R
C16 C 0.7535(5) 0.04914(18) 0.4531(3) 0.0698(14) Uani 1 1 d .
H16 H 0.7720 0.0149 0.4786 0.084 Uiso 1 1 calc R
C17 C 0.6690(4) 0.05200(17) 0.3823(3) 0.0580(11) Uani 1 1 d .
H17 H 0.6294 0.0198 0.3588 0.070 Uiso 1 1 calc R
C18 C 0.6418(4) 0.10155(16) 0.3455(2) 0.0478(9) Uani 1 1 d .
H18 H 0.5829 0.1035 0.2969 0.057 Uiso 1 1 calc R
C19 C 0.6998(3) 0.14863(15) 0.3790(2) 0.0396(8) Uani 1 1 d .
H19 H 0.6819 0.1828 0.3533 0.048 Uiso 1 1 calc R
O4 O 0.9339(3) 0.27611(10) 0.30415(16) 0.0466(6) Uani 1 1 d .
O5 O 0.7355(3) 0.24761(10) 0.24448(17) 0.0524(7) Uani 1 1 d .
C20 C 0.6536(3) 0.35510(14) 0.21198(19) 0.0336(7) Uani 1 1 d .
H20 H 0.6051 0.3271 0.1823 0.040 Uiso 1 1 calc R
C21 C 0.6107(4) 0.40867(16) 0.2039(2) 0.0420(9) Uani 1 1 d .
H21 H 0.5333 0.4174 0.1681 0.050 Uiso 1 1 calc R
C22 C 0.6803(4) 0.44955(15) 0.2480(2) 0.0430(9) Uani 1 1 d .
H22 H 0.6502 0.4862 0.2430 0.052 Uiso 1 1 calc R
C23 C 0.7930(4) 0.43682(14) 0.2990(2) 0.0399(8) Uani 1 1 d .
H23 H 0.8409 0.4649 0.3290 0.048 Uiso 1 1 calc R
C24 C 0.8378(3) 0.38367(13) 0.3072(2) 0.0333(7) Uani 1 1 d .
H24 H 0.9161 0.3754 0.3426 0.040 Uiso 1 1 calc R
C25 C 0.7684(3) 0.34240(12) 0.26387(19) 0.0284(7) Uani 1 1 d .
C26 C 0.8158(4) 0.28416(14) 0.2718(2) 0.0373(8) Uani 1 1 d .
N4 N 0.4039(2) 0.31450(10) 0.40221(16) 0.0280(6) Uani 1 1 d .
C27 C 0.4372(3) 0.27787(13) 0.33387(19) 0.0308(7) Uani 1 1 d .
H27A H 0.4689 0.3012 0.2915 0.037 Uiso 1 1 calc R
H27B H 0.5127 0.2541 0.3549 0.037 Uiso 1 1 calc R
C28 C 0.3260(3) 0.24210(14) 0.2947(2) 0.0374(8) Uani 1 1 d .
H28A H 0.2495 0.2649 0.2724 0.045 Uiso 1 1 calc R
H28B H 0.2948 0.2173 0.3354 0.045 Uiso 1 1 calc R
C29 C 0.3771(4) 0.20914(16) 0.2275(2) 0.0435(9) Uani 1 1 d .
H29A H 0.4195 0.2343 0.1917 0.052 Uiso 1 1 calc R
H29B H 0.4473 0.1839 0.2517 0.052 Uiso 1 1 calc R
C30 C 0.2729(4) 0.17675(17) 0.1774(2) 0.0528(10) Uani 1 1 d .
H30A H 0.2257 0.1534 0.2125 0.079 Uiso 1 1 calc R
H30B H 0.3156 0.1541 0.1393 0.079 Uiso 1 1 calc R
H30C H 0.2089 0.2015 0.1474 0.079 Uiso 1 1 calc R
C31 C 0.2846(3) 0.35092(13) 0.3755(2) 0.0328(7) Uani 1 1 d .
H31A H 0.2062 0.3275 0.3589 0.039 Uiso 1 1 calc R
H31B H 0.2637 0.3726 0.4225 0.039 Uiso 1 1 calc R
C32 C 0.3033(3) 0.38973(14) 0.3066(2) 0.0383(8) Uani 1 1 d .
H32A H 0.3222 0.3687 0.2586 0.046 Uiso 1 1 calc R
H32B H 0.3805 0.4139 0.3224 0.046 Uiso 1 1 calc R
C33 C 0.1773(3) 0.42397(14) 0.2859(2) 0.0395(8) Uani 1 1 d .
H33A H 0.1005 0.3996 0.2698 0.047 Uiso 1 1 calc R
H33B H 0.1578 0.4444 0.3343 0.047 Uiso 1 1 calc R
C34 C 0.1927(4) 0.46370(18) 0.2181(3) 0.0615(12) Uani 1 1 d .
H34A H 0.2711 0.4868 0.2329 0.092 Uiso 1 1 calc R
H34B H 0.1124 0.4865 0.2088 0.092 Uiso 1 1 calc R
H34C H 0.2046 0.4435 0.1688 0.092 Uiso 1 1 calc R
C35 C 0.5287(3) 0.34833(13) 0.4265(2) 0.0311(7) Uani 1 1 d .
H35A H 0.6046 0.3232 0.4409 0.037 Uiso 1 1 calc R
H35B H 0.5491 0.3695 0.3789 0.037 Uiso 1 1 calc R
C36 C 0.5212(3) 0.38758(14) 0.4962(2) 0.0346(7) Uani 1 1 d .
H36A H 0.5136 0.3668 0.5464 0.041 Uiso 1 1 calc R
H36B H 0.4407 0.4108 0.4854 0.041 Uiso 1 1 calc R
C37 C 0.6457(4) 0.42311(15) 0.5071(2) 0.0409(8) Uani 1 1 d .
H37A H 0.7260 0.3995 0.5149 0.049 Uiso 1 1 calc R
H37B H 0.6506 0.4448 0.4575 0.049 Uiso 1 1 calc R
C38 C 0.6467(4) 0.46131(17) 0.5786(2) 0.0525(10) Uani 1 1 d .
H38A H 0.5691 0.4857 0.5704 0.079 Uiso 1 1 calc R
H38B H 0.7291 0.4829 0.5837 0.079 Uiso 1 1 calc R
H38C H 0.6424 0.4400 0.6279 0.079 Uiso 1 1 calc R
C39 C 0.3663(3) 0.28104(13) 0.47317(19) 0.0315(7) Uani 1 1 d .
H39A H 0.3523 0.3062 0.5179 0.038 Uiso 1 1 calc R
H39B H 0.2801 0.2625 0.4566 0.038 Uiso 1 1 calc R
C40 C 0.4684(3) 0.23853(14) 0.5046(2) 0.0353(8) Uani 1 1 d .
H40A H 0.5596 0.2522 0.4992 0.042 Uiso 1 1 calc R
H40B H 0.4542 0.2050 0.4718 0.042 Uiso 1 1 calc R
C41 C 0.4571(3) 0.22507(15) 0.5935(2) 0.0372(8) Uani 1 1 d .
H41A H 0.4761 0.2582 0.6266 0.045 Uiso 1 1 calc R
H41B H 0.3645 0.2134 0.5993 0.045 Uiso 1 1 calc R
C42 C 0.5541(4) 0.18018(17) 0.6246(2) 0.0505(10) Uani 1 1 d .
H42A H 0.5343 0.1471 0.5926 0.076 Uiso 1 1 calc R
H42B H 0.5443 0.1727 0.6813 0.076 Uiso 1 1 calc R
H42C H 0.6460 0.1919 0.6197 0.076 Uiso 1 1 calc R

loop_
_atom_site_aniso_label
_atom_site_aniso_U_11
_atom_site_aniso_U_22
_atom_site_aniso_U_33
_atom_site_aniso_U_23
_atom_site_aniso_U_13
_atom_site_aniso_U_12
S1 0.0299(4) 0.0400(5) 0.0373(5) -0.0082(4) 0.0073(3) -0.0011(4)
O1 0.0388(13) 0.0250(12) 0.0462(14) -0.0059(10) 0.0003(11) 0.0006(10)
O2 0.0393(14) 0.075(2) 0.0311(13) -0.0064(13) 0.0084(10) -0.0010(13)
O3 0.0330(13) 0.0406(14) 0.0573(16) -0.0132(12) 0.0113(11) 0.0025(11)
N1 0.0332(15) 0.0207(14) 0.0422(16) -0.0058(12) 0.0034(12) 0.0008(11)
N2 0.0332(15) 0.0223(14) 0.0400(16) -0.0041(12) 0.0032(12) 0.0047(11)
N3 0.0271(14) 0.0315(15) 0.0393(16) -0.0031(13) 0.0062(12) -0.0025(12)
C1 0.0364(18) 0.0223(16) 0.0369(18) -0.0002(13) 0.0062(14) 0.0003(13)
C2 0.0427(19) 0.0262(17) 0.0366(18) -0.0041(14) 0.0075(15) -0.0009(14)
C3 0.0346(18) 0.0335(18) 0.0351(18) 0.0015(14) 0.0062(14) -0.0052(14)
C4 0.0317(17) 0.0321(18) 0.0379(18) 0.0025(14) 0.0084(14) 0.0022(14)
C5 0.0370(18) 0.0231(16) 0.0377(18) -0.0008(13) 0.0140(14) -0.0001(13)
C6 0.0306(16) 0.0258(16) 0.0311(17) 0.0016(13) 0.0085(13) -0.0010(13)
C7 0.0316(16) 0.0218(16) 0.0333(17) -0.0016(13) 0.0084(13) -0.0032(13)
C8 0.0295(16) 0.0247(16) 0.0378(18) 0.0001(13) 0.0054(13) -0.0028(13)
C9 0.0371(19) 0.0310(18) 0.046(2) -0.0034(15) 0.0072(15) 0.0018(15)
C10 0.0346(19) 0.036(2) 0.054(2) 0.0003(17) 0.0034(16) 0.0042(15)
C11 0.0358(19) 0.047(2) 0.048(2) 0.0058(18) -0.0038(16) 0.0006(17)
C12 0.0342(18) 0.039(2) 0.0389(19) -0.0030(15) 0.0032(14) -0.0058(15)
C13 0.0264(16) 0.0283(17) 0.0411(19) -0.0031(14) 0.0079(13) -0.0060(13)
C14 0.0266(16) 0.0393(19) 0.0385(18) -0.0012(15) 0.0114(14) -0.0080(14)
C15 0.059(3) 0.049(2) 0.056(3) 0.014(2) -0.004(2) -0.010(2)
C16 0.073(3) 0.041(2) 0.094(4) 0.019(2) 0.003(3) -0.016(2)
C17 0.058(3) 0.035(2) 0.082(3) -0.009(2) 0.013(2) -0.0170(19)
C18 0.042(2) 0.045(2) 0.056(2) -0.0064(19) 0.0035(17) -0.0114(18)
C19 0.0372(19) 0.0351(19) 0.047(2) 0.0005(16) 0.0047(16) -0.0015(15)
O4 0.0461(15) 0.0380(14) 0.0588(17) 0.0126(12) 0.0194(13) 0.0101(12)
O5 0.0679(19) 0.0252(13) 0.0686(18) -0.0103(12) 0.0277(15) -0.0068(13)
C20 0.0409(19) 0.0347(18) 0.0265(16) -0.0048(14) 0.0091(14) -0.0086(15)
C21 0.0383(19) 0.049(2) 0.040(2) 0.0108(17) 0.0076(15) 0.0062(17)
C22 0.054(2) 0.0272(18) 0.050(2) 0.0038(16) 0.0165(18) 0.0093(16)
C23 0.048(2) 0.0250(17) 0.047(2) -0.0074(15) 0.0092(17) -0.0035(15)
C24 0.0321(17) 0.0331(18) 0.0351(18) -0.0009(14) 0.0051(13) -0.0014(14)
C25 0.0327(17) 0.0232(16) 0.0321(17) -0.0002(13) 0.0155(13) -0.0008(13)
C26 0.048(2) 0.0280(18) 0.0404(19) -0.0011(15) 0.0236(16) 0.0026(16)
N4 0.0264(13) 0.0250(13) 0.0344(14) 0.0007(11) 0.0110(11) 0.0001(11)
C27 0.0356(17) 0.0241(16) 0.0354(18) 0.0004(13) 0.0152(14) 0.0025(13)
C28 0.0354(18) 0.039(2) 0.0404(19) -0.0065(15) 0.0137(15) -0.0064(15)
C29 0.041(2) 0.045(2) 0.045(2) -0.0082(17) 0.0105(16) 0.0011(17)
C30 0.056(2) 0.055(3) 0.050(2) -0.015(2) 0.0185(19) -0.009(2)
C31 0.0283(16) 0.0272(17) 0.0446(19) -0.0018(14) 0.0122(14) -0.0009(13)
C32 0.0352(18) 0.0304(18) 0.050(2) 0.0053(16) 0.0081(15) 0.0010(14)
C33 0.0330(18) 0.0325(19) 0.052(2) 0.0020(16) 0.0028(16) 0.0016(14)
C34 0.058(3) 0.051(3) 0.075(3) 0.023(2) -0.001(2) 0.011(2)
C35 0.0254(15) 0.0273(16) 0.0421(19) 0.0020(14) 0.0106(13) -0.0030(13)
C36 0.0335(18) 0.0319(18) 0.0392(19) -0.0014(14) 0.0084(14) -0.0049(14)
C37 0.0388(19) 0.045(2) 0.039(2) -0.0022(16) 0.0068(15) -0.0136(16)
C38 0.061(3) 0.049(2) 0.048(2) -0.0034(19) 0.0087(19) -0.021(2)
C39 0.0339(17) 0.0274(17) 0.0356(18) -0.0005(13) 0.0147(14) -0.0050(13)
C40 0.0398(19) 0.0318(18) 0.0369(19) 0.0031(14) 0.0150(15) 0.0023(14)
C41 0.0357(18) 0.040(2) 0.0375(19) 0.0023(15) 0.0099(14) -0.0044(15)
C42 0.051(2) 0.061(3) 0.041(2) 0.0127(19) 0.0113(17) 0.006(2)

loop_
_atom_type_symbol
_atom_type_description
_atom_type_scat_dispersion_real
_atom_type_scat_dispersion_imag
_atom_type_scat_source
C C 0.0033 0.0016 'International Tables Vol C Tables 4.2.6.8 and 6.1.1.4'
H H 0.0000 0.0000 'International Tables Vol C Tables 4.2.6.8 and 6.1.1.4'
N N 0.0061 0.0033 'International Tables Vol C Tables 4.2.6.8 and 6.1.1.4'
O O 0.0106 0.0060 'International Tables Vol C Tables 4.2.6.8 and 6.1.1.4'
S S 0.1246 0.1234 'International Tables Vol C Tables 4.2.6.8 and 6.1.1.4'

loop_
_geom_angle_atom_site_label_1
_geom_angle_atom_site_label_2
_geom_angle_atom_site_label_3
_geom_angle
O2 S1 O3 119.26(16)
O2 S1 N3 109.24(15)
O3 S1 N3 104.97(15)
O2 S1 C14 106.80(17)
O3 S1 C14 109.59(16)
N3 S1 C14 106.33(14)
C7 N1 C6 126.7(3)
C7 N2 C8 124.3(3)
C13 N3 S1 118.1(2)
C2 C1 C6 119.6(3)
C1 C2 C3 121.1(3)
C4 C3 C2 119.4(3)
C3 C4 C5 120.2(3)
C4 C5 C6 120.4(3)
C1 C6 C5 119.2(3)
C1 C6 N1 124.5(3)
C5 C6 N1 116.3(3)
O1 C7 N1 125.1(3)
O1 C7 N2 123.8(3)
N1 C7 N2 111.0(3)
C9 C8 C13 118.5(3)
C9 C8 N2 122.5(3)
C13 C8 N2 119.0(3)
C8 C9 C10 120.6(3)
C11 C10 C9 120.7(3)
C10 C11 C12 119.2(3)
C13 C12 C11 120.5(3)
C12 C13 C8 120.6(3)
C12 C13 N3 118.5(3)
C8 C13 N3 121.0(3)
C15 C14 C19 120.6(3)
C15 C14 S1 119.2(3)
C19 C14 S1 120.0(3)
C14 C15 C16 119.7(4)
C17 C16 C15 120.0(4)
C18 C17 C16 120.0(4)
C17 C18 C19 120.4(4)
C14 C19 C18 119.3(4)
C21 C20 C25 119.9(3)
C20 C21 C22 120.2(3)
C23 C22 C21 119.7(3)
C22 C23 C24 120.9(3)
C23 C24 C25 120.0(3)
C24 C25 C20 119.4(3)
C24 C25 C26 120.8(3)
C20 C25 C26 119.8(3)
O5 C26 O4 125.3(3)
O5 C26 C25 117.5(3)
O4 C26 C25 117.3(3)
C27 N4 C35 106.1(2)
C27 N4 C31 111.2(2)
C35 N4 C31 110.9(2)
C27 N4 C39 111.1(2)
C35 N4 C39 111.0(2)
C31 N4 C39 106.7(2)
C28 C27 N4 117.0(3)
C27 C28 C29 109.5(3)
C30 C29 C28 114.9(3)
C32 C31 N4 115.4(3)
C31 C32 C33 110.2(3)
C34 C33 C32 111.8(3)
C36 C35 N4 116.0(2)
C35 C36 C37 110.1(3)
C38 C37 C36 112.4(3)
C40 C39 N4 114.9(2)
C39 C40 C41 111.1(3)
C42 C41 C40 111.7(3)

loop_
_geom_bond_atom_site_label_1
_geom_bond_atom_site_label_2
_geom_bond_distance
S1 O2 1.436(3)
S1 O3 1.437(3)
S1 N3 1.632(3)
S1 C14 1.768(3)
O1 C7 1.210(4)
N1 C7 1.377(4)
N1 C6 1.406(4)
N2 C7 1.386(4)
N2 C8 1.410(4)
N3 C13 1.440(4)
C1 C2 1.387(5)
C1 C6 1.391(4)
C2 C3 1.391(5)
C3 C4 1.380(5)
C4 C5 1.388(5)
C5 C6 1.404(4)
C8 C9 1.389(4)
C8 C13 1.401(4)
C9 C10 1.390(5)
C10 C11 1.381(5)
C11 C12 1.387(5)
C12 C13 1.385(5)
C14 C15 1.376(5)
C14 C19 1.379(5)
C15 C16 1.384(6)
C16 C17 1.376(6)
C17 C18 1.376(6)
C18 C19 1.383(5)
O4 C26 1.262(4)
O5 C26 1.257(4)
C20 C21 1.386(5)
C20 C25 1.397(5)
C21 C22 1.386(5)
C22 C23 1.374(5)
C23 C24 1.382(5)
C24 C25 1.386(4)
C25 C26 1.508(4)
N4 C27 1.519(4)
N4 C35 1.521(4)
N4 C31 1.521(4)
N4 C39 1.524(4)
C27 C28 1.511(4)
C28 C29 1.519(5)
C29 C30 1.494(5)
C31 C32 1.521(5)
C32 C33 1.527(5)
C33 C34 1.515(5)
C35 C36 1.520(4)
C36 C37 1.520(4)
C37 C38 1.516(5)
C39 C40 1.515(5)
C40 C41 1.537(4)
C41 C42 1.523(5)

loop_
_geom_hbond_atom_site_label_D
_geom_hbond_atom_site_label_H
_geom_hbond_atom_site_label_A
_geom_hbond_distance_DH
_geom_hbond_distance_HA
_geom_hbond_distance_DA
_geom_hbond_angle_DHA
N1 H99 O5 0.86(4) 1.91(4) 2.765(4) 173(3)
N2 H98 O4 0.85(3) 2.14(3) 2.972(4) 166(3)
N3 H97 O4 0.91(4) 1.82(4) 2.732(4) 174(4)
